data_9000219
loop_
_publ_author_name
'Cannillo, E.'
'Mazzi, F.'
'Fang, J. H.'
'Robinson, P. D.'
'Ohya, Y.'

_publ_section_title
;
 The crystal structure of aenigmatite
 sample FRO
;
_journal_name_full 'American Mineralogist'
_journal_page_first 427
_journal_page_last 446
_journal_volume 56
_journal_year 1971
_chemical_formula_sum 'Fe5.16 Na2 O20 Si5.74 Ti1.1'
_chemical_name_mineral Aenigmatite
_space_group_IT_number 2
_symmetry_space_group_name_Hall '-P 1'
_symmetry_space_group_name_H-M 'P -1'
_cell_angle_alpha 104.93
_cell_angle_beta 96.87
_cell_angle_gamma 125.32
_cell_formula_units_Z 2
_cell_length_a 10.406
_cell_length_b 10.813
_cell_length_c 8.926
_cell_volume 744.464
_database_code_amcsd 0000225
_exptl_crystal_density_diffrn 3.872
_cod_original_formula_sum 'Fe5.16 Ti1.1 Na2 Si5.74 O20'
_cod_database_code 9000219

loop_
_space_group_symop_operation_xyz
x,y,z
-x,-y,-z

loop_
_atom_site_aniso_label
_atom_site_aniso_U_11
_atom_site_aniso_U_22
_atom_site_aniso_U_33
_atom_site_aniso_U_12
_atom_site_aniso_U_13
_atom_site_aniso_U_23
Fe1 0.00581 0.00957 0.01332 0.00424 0.00426 0.00564
Ti1 0.00581 0.00957 0.01332 0.00424 0.00426 0.00564
Fe2 0.00549 0.00792 0.01466 0.00359 0.00557 0.00597
Ti2 0.00549 0.00792 0.01466 0.00359 0.00557 0.00597
Fe3_1 0.00775 0.00991 0.01566 0.00424 0.00426 0.00564
Ti3 0.00775 0.00991 0.01566 0.00424 0.00426 0.00564
Fe4_1 0.00936 0.01057 0.01566 0.00555 0.00590 0.00663
Ti4 0.00936 0.01057 0.01566 0.00555 0.00590 0.00663
Fe5_1 0.01130 0.01123 0.01765 0.00620 0.00689 0.00929
Ti5 0.01130 0.01123 0.01765 0.00620 0.00689 0.00929
Fe6_1 0.00969 0.01123 0.01466 0.00555 0.00623 0.00730
Ti7 0.00710 0.00792 0.01266 0.00392 0.00590 0.00597
Fe7 0.00710 0.00792 0.01266 0.00392 0.00590 0.00597
Na1 0.00710 0.00825 0.01199 0.00718 0.00557 0.00464
Na2 0.00484 0.01090 0.01999 0.00229 0.00394 0.00796
Si1 0.00323 0.00363 0.00700 0.00098 0.00262 0.00232
Si2 0.00258 0.00231 0.01033 0.00131 0.00361 0.00365
Si3 0.00355 0.00330 0.00766 0.00131 0.00262 0.00332
Fe3_2 0.00355 0.00330 0.00766 0.00131 0.00262 0.00332
Si4 0.00549 0.00594 0.01033 0.00261 0.00295 0.00398
Fe4_2 0.00549 0.00594 0.01033 0.00261 0.00295 0.00398
Si5 0.00613 0.00792 0.00799 0.00522 0.00492 0.00497
Fe5_2 0.00613 0.00792 0.00799 0.00522 0.00492 0.00497
Si6 0.00743 0.00462 0.01066 0.00424 0.00623 0.00497
Fe6_2 0.00743 0.00462 0.01066 0.00424 0.00623 0.00497

loop_
_atom_site_label
_atom_site_fract_x
_atom_site_fract_y
_atom_site_fract_z
_atom_site_occupancy
_atom_site_U_iso_or_equiv
Fe1 0.00000 0.00000 0.50000 0.89000 ?
Ti1 0.00000 0.00000 0.50000 0.11000 ?
Fe2 0.00000 0.50000 0.00000 0.87000 ?
Ti2 0.00000 0.50000 0.00000 0.13000 ?
Fe3_1 0.32140 0.85280 0.17790 0.95000 ?
Ti3 0.32140 0.85280 0.17790 0.05000 ?
Fe4_1 0.76550 0.81990 0.15110 0.76000 ?
Ti4 0.76550 0.81990 0.15110 0.24000 ?
Fe5_1 0.09610 0.93920 0.05300 0.90000 ?
Ti5 0.09610 0.93920 0.05300 0.10000 ?
Fe6_1 0.59590 0.94320 0.06610 1.00000 ?
Ti7 0.99700 0.74340 0.25770 0.59000 ?
Fe7 0.99700 0.74340 0.25770 0.41000 ?
Na1 0.20890 0.62980 0.38930 1.00000 ?
Na2 0.66070 0.61170 0.37410 1.00000 ?
Si1 0.47680 0.23450 0.33130 1.00000 ?
Si2 0.98640 0.23630 0.34660 1.00000 ?
Si3 0.79210 0.34350 0.24160 0.90000 ?
Fe3_2 0.79210 0.34350 0.24160 0.10000 ?
Si4 0.27720 0.33820 0.22520 0.95000 ?
Fe4_2 0.27720 0.33820 0.22520 0.05000 ?
Si5 0.64870 0.94480 0.44470 0.94000 ?
Fe5_2 0.64870 0.94480 0.44470 0.06000 ?
Si6 0.35280 0.55880 0.05010 0.95000 ?
Fe6_2 0.35280 0.55880 0.05010 0.05000 ?
O1 0.35420 0.06410 0.16210 1.00000 0.00811
O2 0.86110 0.06660 0.18070 1.00000 0.00545
O3 0.55400 0.95340 0.29580 1.00000 0.00950
O4 0.01510 0.92580 0.26700 1.00000 0.01051
O5 0.23530 0.87470 0.39330 1.00000 0.00823
O6 0.75410 0.88430 0.39020 1.00000 0.00798
O7 0.49290 0.19480 0.49730 1.00000 0.00950
O8 0.95750 0.77550 0.48710 1.00000 0.00735
O9 0.89960 0.32300 0.37350 1.00000 0.00963
O10 0.40340 0.33640 0.35290 1.00000 0.01178
O11 0.66530 0.17440 0.07090 1.00000 0.00722
O12 0.15700 0.16880 0.06120 1.00000 0.00722
O13 0.52330 0.71080 0.03930 1.00000 0.00709
O14 0.06730 0.73400 0.07570 1.00000 0.00469
O15 0.24170 0.60600 0.11200 1.00000 0.01127
O16 0.75100 0.60180 0.12750 1.00000 0.00811
O17 0.40020 0.50150 0.18830 1.00000 0.00659
O18 0.93630 0.51470 0.22640 1.00000 0.01381
O19 0.16480 0.36490 0.31830 1.00000 0.00785
O20 0.67310 0.36260 0.33660 1.00000 0.01254

loop_
_cod_changelog_entry_id
_cod_changelog_entry_author
_cod_changelog_entry_date
_cod_changelog_entry_text
1
;cod-tools version 3.10.1
Id: cif_fix_AMCSD_atom_labels 10224 2024-08-07 11:09:31Z saulius
;
2024-08-07T19:38:02+03:00
;Changed the following '_atom_site_label' values:
the first duplicated label 'Fe3'  converted to 'Fe3_1'
duplicated label 'Fe3' at index 18 converted to 'Fe3_2'
the first duplicated label 'Fe4'  converted to 'Fe4_1'
duplicated label 'Fe4' at index 20 converted to 'Fe4_2'
the first duplicated label 'Fe5'  converted to 'Fe5_1'
duplicated label 'Fe5' at index 22 converted to 'Fe5_2'
the first duplicated label 'Fe6'  converted to 'Fe6_1'
duplicated label 'Fe6' at index 24 converted to 'Fe6_2'
;

loop_
_cod_related_entry_id
_cod_related_entry_database
_cod_related_entry_code
1 AMCSD 0000225
